data_2022450
loop_
_publ_author_name
'Ng, Seik Weng'

_publ_section_title
;
 Resolvable polymorphism in an intergrowth of two modifications of
 tris(diethyldithiocarbamato)antimony
;
_journal_coeditor_code CU3175
_journal_issue 10
_journal_name_full 'Acta Crystallographica Section C'
_journal_page_first 610
_journal_page_last 614
_journal_paper_doi 10.1107/S205322962100886X
_journal_volume 77
_journal_year 2021
_chemical_formula_iupac '[Sb (C5 H10 N S2)3]'
_chemical_formula_moiety 'C15 H30 N3 S6 Sb'
_chemical_formula_sum 'C15 H30 N3 S6 Sb'
_chemical_formula_weight 566.53
_chemical_name_systematic
;
Tris(diethyldithiocarbamato-\k<i>S</i>)antimony(III)
;
_space_group_crystal_system monoclinic
_space_group_IT_number 14
_space_group_name_Hall '-P 2ybc'
_space_group_name_H-M_alt 'P 1 21/c 1'
_atom_sites_solution_hydrogens geom
_atom_sites_solution_primary direct
_audit_creation_method SHELXL-2018/3
_cell_angle_alpha 90
_cell_angle_beta 99.832(8)
_cell_angle_gamma 90
_cell_formula_units_Z 4
_cell_length_a 12.4204(10)
_cell_length_b 13.5117(10)
_cell_length_c 14.6614(11)
_cell_measurement_reflns_used 3534
_cell_measurement_temperature 100(2)
_cell_measurement_theta_max 26.6230
_cell_measurement_theta_min 2.8210
_cell_volume 2424.3(3)
_computing_cell_refinement
;
CrysAlis PRO (Rigaku OD, 2020)
;
_computing_data_collection
;
CrysAlis PRO (Rigaku OD, 2020)
;
_computing_data_reduction
;
CrysAlis PRO (Rigaku OD, 2020)
;
_computing_molecular_graphics
;
DIAMOND (Brandenburg & Berndt, 2021)
;
_computing_publication_material
;
SHELXL2018 (Sheldrick, 2015b)
;
_computing_structure_refinement
;
SHELXL2018 (Sheldrick, 2015b)
;
_computing_structure_solution
;
SHELXT (Sheldrick, 2015a)
;
_diffrn_ambient_temperature 100(2)
_diffrn_measured_fraction_theta_full 0.997
_diffrn_measured_fraction_theta_max 0.990
_diffrn_measurement_device_type 'Rigaku SuperNova'
_diffrn_measurement_method \w-scan
_diffrn_radiation_type MoK\a
_diffrn_radiation_wavelength 0.71073
_diffrn_reflns_av_R_equivalents 0.0988
_diffrn_reflns_av_unetI/netI 0.1298
_diffrn_reflns_limit_h_max 16
_diffrn_reflns_limit_h_min -16
_diffrn_reflns_limit_k_max 15
_diffrn_reflns_limit_k_min -17
_diffrn_reflns_limit_l_max 19
_diffrn_reflns_limit_l_min -19
_diffrn_reflns_number 18867
_diffrn_reflns_theta_full 25.242
_diffrn_reflns_theta_max 27.584
_diffrn_reflns_theta_min 2.496
_diffrn_standards_number 0
_exptl_absorpt_coefficient_mu 1.660
_exptl_absorpt_correction_T_max 1
_exptl_absorpt_correction_T_min 0.62855
_exptl_absorpt_correction_type multi-scan
_exptl_absorpt_process_details
;
(CrysAlis PRO; Rigaku OD, 2020)
;
_exptl_crystal_colour orange
_exptl_crystal_density_diffrn 1.552
_exptl_crystal_description prism
_exptl_crystal_F_000 1152
_exptl_crystal_size_max 0.300
_exptl_crystal_size_mid 0.200
_exptl_crystal_size_min 0.100
_refine_diff_density_max 1.232
_refine_diff_density_min -0.851
_refine_ls_extinction_method none
_refine_ls_goodness_of_fit_ref 1.001
_refine_ls_hydrogen_treatment constr
_refine_ls_matrix_type full
_refine_ls_number_parameters 226
_refine_ls_number_reflns 5551
_refine_ls_number_restraints 0
_refine_ls_restrained_S_all 1.001
_refine_ls_R_factor_all 0.1124
_refine_ls_R_factor_gt 0.0566
_refine_ls_shift/su_max 0.001
_refine_ls_shift/su_mean 0.001
_refine_ls_structure_factor_coef Fsqd
_refine_ls_weighting_details 'w=1/[\s^2^(Fo^2^)+(0.0185P)^2^] where P=(Fo^2^+2Fc^2^)/3'
_refine_ls_weighting_scheme calc
_refine_ls_wR_factor_gt 0.0825
_refine_ls_wR_factor_ref 0.1069
_reflns_number_gt 3507
_reflns_number_total 5551
_reflns_threshold_expression 'I > 2\s(I)'
_cod_data_source_file cu3175sup1.cif
_cod_data_source_block monoclinic
_cod_depositor_comments 'Adding full bibliography for 2022449--2022450.cif.'
_cod_original_sg_symbol_H-M 'P 21/c'
_cod_database_code 2022450
_cod_database_fobs_code 2022450
_shelx_estimated_absorpt_t_min 0.636
_shelx_estimated_absorpt_t_max 0.852

loop_
_space_group_symop_operation_xyz
'x, y, z'
'-x, y+1/2, -z+1/2'
'-x, -y, -z'
'x, -y-1/2, z-1/2'

loop_
_atom_site_type_symbol
_atom_site_label
_atom_site_fract_x
_atom_site_fract_y
_atom_site_fract_z
_atom_site_U_iso_or_equiv
_atom_site_adp_type
_atom_site_calc_flag
_atom_site_occupancy
_atom_site_disorder_assembly
_atom_site_disorder_group
Sb Sb1 0.66279(3) 0.49039(3) 0.54454(3) 0.01812(12) Uani d 1 . .
S S1 0.73534(13) 0.34648(11) 0.65899(10) 0.0218(4) Uani d 1 . .
S S2 0.78772(13) 0.55223(11) 0.71897(11) 0.0242(4) Uani d 1 . .
S S3 0.58929(13) 0.32524(11) 0.46004(10) 0.0223(4) Uani d 1 . .
S S4 0.55957(13) 0.51250(11) 0.35411(10) 0.0219(4) Uani d 1 . .
S S5 0.82994(12) 0.47471(10) 0.47317(10) 0.0201(4) Uani d 1 . .
S S6 0.75165(14) 0.68098(11) 0.49173(11) 0.0249(4) Uani d 1 . .
N N1 0.8176(4) 0.3956(3) 0.8323(3) 0.0258(13) Uani d 1 . .
N N2 0.5028(4) 0.3349(3) 0.2819(3) 0.0218(12) Uani d 1 . .
N N3 0.8869(4) 0.6263(3) 0.3775(3) 0.0196(12) Uani d 1 . .
C C1 0.7839(5) 0.4302(4) 0.7458(4) 0.0240(15) Uani d 1 . .
C C2 0.8588(6) 0.4607(5) 0.9106(4) 0.0397(19) Uani d 1 . .
H H2A 0.880565 0.524911 0.886792 0.048 Uiso calc 1 . .
H H2B 0.924472 0.430474 0.947961 0.048 Uiso calc 1 . .
C C3 0.7739(7) 0.4786(6) 0.9719(5) 0.070(3) Uani d 1 . .
H H3A 0.804466 0.522316 1.023202 0.105 Uiso calc 1 . .
H H3B 0.709260 0.509775 0.935501 0.105 Uiso calc 1 . .
H H3C 0.753152 0.415371 0.996649 0.105 Uiso calc 1 . .
C C4 0.8212(5) 0.2895(4) 0.8533(4) 0.0246(15) Uani d 1 . .
H H4A 0.758016 0.256469 0.815017 0.029 Uiso calc 1 . .
H H4B 0.815095 0.279809 0.919154 0.029 Uiso calc 1 . .
C C5 0.9265(5) 0.2419(4) 0.8347(4) 0.0297(16) Uani d 1 . .
H H5A 0.925872 0.171197 0.849495 0.045 Uiso calc 1 . .
H H5B 0.932094 0.250279 0.769304 0.045 Uiso calc 1 . .
H H5C 0.989146 0.273607 0.873392 0.045 Uiso calc 1 . .
C C6 0.5463(5) 0.3870(4) 0.3561(4) 0.0200(14) Uani d 1 . .
C C7 0.4621(5) 0.3828(5) 0.1923(4) 0.0286(16) Uani d 1 . .
H H7A 0.434503 0.449571 0.203750 0.034 Uiso calc 1 . .
H H7B 0.400045 0.343810 0.159065 0.034 Uiso calc 1 . .
C C8 0.5489(5) 0.3921(5) 0.1313(4) 0.0363(18) Uani d 1 . .
H H8A 0.517453 0.424266 0.072930 0.054 Uiso calc 1 . .
H H8B 0.609918 0.431868 0.163172 0.054 Uiso calc 1 . .
H H8C 0.575444 0.326058 0.118465 0.054 Uiso calc 1 . .
C C9 0.4897(5) 0.2268(4) 0.2845(4) 0.0235(15) Uani d 1 . .
H H9A 0.551372 0.198042 0.328178 0.028 Uiso calc 1 . .
H H9B 0.491842 0.199197 0.222312 0.028 Uiso calc 1 . .
C C10 0.3822(5) 0.1977(4) 0.3145(4) 0.0296(16) Uani d 1 . .
H H10A 0.376254 0.125411 0.315468 0.044 Uiso calc 1 . .
H H10B 0.380487 0.223934 0.376560 0.044 Uiso calc 1 . .
H H10C 0.320993 0.225089 0.270757 0.044 Uiso calc 1 . .
C C11 0.8283(5) 0.6004(4) 0.4412(4) 0.0166(13) Uani d 1 . .
C C12 0.8956(5) 0.7299(4) 0.3502(4) 0.0206(14) Uani d 1 . .
H H12A 0.828377 0.765654 0.358418 0.025 Uiso calc 1 . .
H H12B 0.901658 0.732868 0.283763 0.025 Uiso calc 1 . .
C C13 0.9932(5) 0.7804(4) 0.4062(4) 0.0305(16) Uani d 1 . .
H H13A 0.996151 0.849323 0.385911 0.046 Uiso calc 1 . .
H H13B 0.986804 0.778789 0.471897 0.046 Uiso calc 1 . .
H H13C 1.060057 0.746015 0.397269 0.046 Uiso calc 1 . .
C C14 0.9475(5) 0.5558(4) 0.3291(4) 0.0208(14) Uani d 1 . .
H H14A 0.970359 0.498638 0.370149 0.025 Uiso calc 1 . .
H H14B 1.014311 0.588203 0.315128 0.025 Uiso calc 1 . .
C C15 0.8792(5) 0.5191(4) 0.2396(4) 0.0353(17) Uani d 1 . .
H H15A 0.922211 0.472360 0.209442 0.053 Uiso calc 1 . .
H H15B 0.813694 0.485809 0.253375 0.053 Uiso calc 1 . .
H H15C 0.857624 0.575328 0.198382 0.053 Uiso calc 1 . .

loop_
_atom_site_aniso_label
_atom_site_aniso_U_11
_atom_site_aniso_U_22
_atom_site_aniso_U_33
_atom_site_aniso_U_12
_atom_site_aniso_U_13
_atom_site_aniso_U_23
Sb1 0.0175(2) 0.0184(2) 0.0196(2) -0.00070(19) 0.00646(16) -0.00018(17)
S1 0.0244(9) 0.0174(9) 0.0228(8) -0.0021(7) 0.0022(7) 0.0005(6)
S2 0.0276(10) 0.0179(9) 0.0268(9) 0.0001(7) 0.0039(7) -0.0021(7)
S3 0.0267(10) 0.0177(8) 0.0221(8) -0.0021(7) 0.0032(7) 0.0002(6)
S4 0.0240(9) 0.0180(8) 0.0239(8) -0.0005(7) 0.0052(7) 0.0023(7)
S5 0.0182(9) 0.0171(8) 0.0265(8) 0.0026(7) 0.0080(7) 0.0012(6)
S6 0.0289(10) 0.0190(9) 0.0309(9) 0.0007(8) 0.0164(8) -0.0014(7)
N1 0.032(3) 0.025(3) 0.021(3) -0.001(3) 0.006(3) 0.005(2)
N2 0.025(3) 0.016(3) 0.026(3) 0.001(2) 0.007(2) -0.003(2)
N3 0.022(3) 0.014(3) 0.025(3) -0.003(2) 0.010(2) -0.001(2)
C1 0.019(4) 0.022(4) 0.032(4) 0.003(3) 0.006(3) 0.002(3)
C2 0.064(6) 0.025(4) 0.027(4) 0.001(4) -0.002(4) -0.005(3)
C3 0.091(8) 0.083(6) 0.030(4) 0.040(6) -0.003(5) -0.021(4)
C4 0.028(4) 0.025(4) 0.021(3) -0.003(3) 0.006(3) 0.005(3)
C5 0.037(5) 0.029(4) 0.025(4) 0.001(3) 0.011(3) 0.007(3)
C6 0.015(3) 0.024(3) 0.023(3) 0.001(3) 0.009(3) 0.000(3)
C7 0.031(4) 0.035(4) 0.018(3) 0.001(3) 0.000(3) 0.000(3)
C8 0.050(5) 0.039(4) 0.021(4) 0.012(4) 0.010(3) 0.000(3)
C9 0.029(4) 0.020(3) 0.021(3) -0.005(3) 0.005(3) -0.011(3)
C10 0.026(4) 0.022(4) 0.042(4) -0.001(3) 0.009(3) -0.010(3)
C11 0.014(3) 0.018(3) 0.018(3) -0.002(3) 0.003(3) -0.002(2)
C12 0.027(4) 0.015(3) 0.022(3) 0.000(3) 0.011(3) 0.002(2)
C13 0.037(4) 0.025(4) 0.030(4) -0.009(3) 0.006(3) -0.001(3)
C14 0.020(4) 0.020(3) 0.024(3) -0.001(3) 0.007(3) 0.002(3)
C15 0.040(5) 0.038(4) 0.026(3) 0.008(3) 0.001(3) -0.010(3)

loop_
_atom_type_symbol
_atom_type_description
_atom_type_scat_dispersion_real
_atom_type_scat_dispersion_imag
_atom_type_scat_source
C C 0.0033 0.0016 'International Tables Vol C Tables 4.2.6.8 and 6.1.1.4'
H H 0.0000 0.0000 'International Tables Vol C Tables 4.2.6.8 and 6.1.1.4'
N N 0.0061 0.0033 'International Tables Vol C Tables 4.2.6.8 and 6.1.1.4'
S S 0.1246 0.1234 'International Tables Vol C Tables 4.2.6.8 and 6.1.1.4'
Sb Sb -0.5866 1.5461 'International Tables Vol C Tables 4.2.6.8 and 6.1.1.4'

loop_
_geom_angle_atom_site_label_1
_geom_angle_atom_site_label_2
_geom_angle_atom_site_label_3
_geom_angle_site_symmetry_1
_geom_angle_site_symmetry_3
_geom_angle
_geom_angle_publ_flag
S5 Sb1 S1 . . 89.18(5) ?
S5 Sb1 S3 . . 88.69(5) ?
S1 Sb1 S3 . . 74.17(5) ?
S5 Sb1 S2 . . 92.09(5) ?
S1 Sb1 S2 . . 64.73(4) ?
S3 Sb1 S2 . . 138.87(5) ?
S5 Sb1 S4 . . 82.33(5) ?
S1 Sb1 S4 . . 138.02(5) ?
S3 Sb1 S4 . . 64.64(4) ?
S2 Sb1 S4 . . 155.99(4) ?
S5 Sb1 S6 . . 65.70(4) ?
S1 Sb1 S6 . . 135.22(5) ?
S3 Sb1 S6 . . 136.75(5) ?
S2 Sb1 S6 . . 79.12(5) ?
S4 Sb1 S6 . . 77.30(4) ?
C1 S1 Sb1 . . 91.4(2) ?
C1 S2 Sb1 . . 83.8(2) ?
C6 S3 Sb1 . . 92.0(2) ?
C6 S4 Sb1 . . 84.8(2) ?
C11 S5 Sb1 . . 93.29(19) ?
C11 S6 Sb1 . . 79.51(19) ?
C1 N1 C4 . . 122.0(5) ?
C1 N1 C2 . . 122.6(5) ?
C4 N1 C2 . . 115.4(5) ?
C6 N2 C9 . . 122.4(5) ?
C6 N2 C7 . . 121.7(5) ?
C9 N2 C7 . . 115.9(5) ?
C11 N3 C12 . . 121.4(5) ?
C11 N3 C14 . . 123.8(5) ?
C12 N3 C14 . . 114.8(4) ?
N1 C1 S2 . . 122.5(5) ?
N1 C1 S1 . . 118.6(4) ?
S2 C1 S1 . . 118.9(4) ?
N1 C2 C3 . . 112.0(6) ?
N1 C2 H2A . . 109.2 ?
C3 C2 H2A . . 109.2 ?
N1 C2 H2B . . 109.2 ?
C3 C2 H2B . . 109.2 ?
H2A C2 H2B . . 107.9 ?
C2 C3 H3A . . 109.5 ?
C2 C3 H3B . . 109.5 ?
H3A C3 H3B . . 109.5 ?
C2 C3 H3C . . 109.5 ?
H3A C3 H3C . . 109.5 ?
H3B C3 H3C . . 109.5 ?
N1 C4 C5 . . 111.9(5) ?
N1 C4 H4A . . 109.2 ?
C5 C4 H4A . . 109.2 ?
N1 C4 H4B . . 109.2 ?
C5 C4 H4B . . 109.2 ?
H4A C4 H4B . . 107.9 ?
C4 C5 H5A . . 109.5 ?
C4 C5 H5B . . 109.5 ?
H5A C5 H5B . . 109.5 ?
C4 C5 H5C . . 109.5 ?
H5A C5 H5C . . 109.5 ?
H5B C5 H5C . . 109.5 ?
N2 C6 S4 . . 122.6(5) ?
N2 C6 S3 . . 118.9(4) ?
S4 C6 S3 . . 118.4(3) ?
N2 C7 C8 . . 113.0(5) ?
N2 C7 H7A . . 109.0 ?
C8 C7 H7A . . 109.0 ?
N2 C7 H7B . . 109.0 ?
C8 C7 H7B . . 109.0 ?
H7A C7 H7B . . 107.8 ?
C7 C8 H8A . . 109.5 ?
C7 C8 H8B . . 109.5 ?
H8A C8 H8B . . 109.5 ?
C7 C8 H8C . . 109.5 ?
H8A C8 H8C . . 109.5 ?
H8B C8 H8C . . 109.5 ?
N2 C9 C10 . . 111.7(5) ?
N2 C9 H9A . . 109.3 ?
C10 C9 H9A . . 109.3 ?
N2 C9 H9B . . 109.3 ?
C10 C9 H9B . . 109.3 ?
H9A C9 H9B . . 107.9 ?
C9 C10 H10A . . 109.5 ?
C9 C10 H10B . . 109.5 ?
H10A C10 H10B . . 109.5 ?
C9 C10 H10C . . 109.5 ?
H10A C10 H10C . . 109.5 ?
H10B C10 H10C . . 109.5 ?
N3 C11 S6 . . 123.7(4) ?
N3 C11 S5 . . 117.4(4) ?
S6 C11 S5 . . 119.0(3) ?
N3 C12 C13 . . 112.0(5) ?
N3 C12 H12A . . 109.2 ?
C13 C12 H12A . . 109.2 ?
N3 C12 H12B . . 109.2 ?
C13 C12 H12B . . 109.2 ?
H12A C12 H12B . . 107.9 ?
C12 C13 H13A . . 109.5 ?
C12 C13 H13B . . 109.5 ?
H13A C13 H13B . . 109.5 ?
C12 C13 H13C . . 109.5 ?
H13A C13 H13C . . 109.5 ?
H13B C13 H13C . . 109.5 ?
N3 C14 C15 . . 111.8(5) ?
N3 C14 H14A . . 109.3 ?
C15 C14 H14A . . 109.3 ?
N3 C14 H14B . . 109.3 ?
C15 C14 H14B . . 109.3 ?
H14A C14 H14B . . 107.9 ?
C14 C15 H15A . . 109.5 ?
C14 C15 H15B . . 109.5 ?
H15A C15 H15B . . 109.5 ?
C14 C15 H15C . . 109.5 ?
H15A C15 H15C . . 109.5 ?
H15B C15 H15C . . 109.5 ?

loop_
_geom_bond_atom_site_label_1
_geom_bond_atom_site_label_2
_geom_bond_site_symmetry_2
_geom_bond_distance
_geom_bond_publ_flag
Sb1 S5 . 2.4883(15) ?
Sb1 S1 . 2.6254(15) ?
Sb1 S3 . 2.6385(15) ?
Sb1 S2 . 2.8793(17) ?
Sb1 S4 . 2.8819(16) ?
Sb1 S6 . 2.9565(15) ?
S1 C1 . 1.732(6) ?
S2 C1 . 1.698(6) ?
S3 C6 . 1.739(6) ?
S4 C6 . 1.705(6) ?
S5 C11 . 1.761(6) ?
S6 C11 . 1.698(6) ?
N1 C1 . 1.349(7) ?
N1 C4 . 1.465(7) ?
N1 C2 . 1.467(7) ?
N2 C6 . 1.330(7) ?
N2 C9 . 1.470(6) ?
N2 C7 . 1.474(7) ?
N3 C11 . 1.325(7) ?
N3 C12 . 1.465(6) ?
N3 C14 . 1.470(7) ?
C2 C3 . 1.517(9) ?
C2 H2A . 0.9900 ?
C2 H2B . 0.9900 ?
C3 H3A . 0.9800 ?
C3 H3B . 0.9800 ?
C3 H3C . 0.9800 ?
C4 C5 . 1.523(8) ?
C4 H4A . 0.9900 ?
C4 H4B . 0.9900 ?
C5 H5A . 0.9800 ?
C5 H5B . 0.9800 ?
C5 H5C . 0.9800 ?
C7 C8 . 1.519(8) ?
C7 H7A . 0.9900 ?
C7 H7B . 0.9900 ?
C8 H8A . 0.9800 ?
C8 H8B . 0.9800 ?
C8 H8C . 0.9800 ?
C9 C10 . 1.527(7) ?
C9 H9A . 0.9900 ?
C9 H9B . 0.9900 ?
C10 H10A . 0.9800 ?
C10 H10B . 0.9800 ?
C10 H10C . 0.9800 ?
C12 C13 . 1.506(7) ?
C12 H12A . 0.9900 ?
C12 H12B . 0.9900 ?
C13 H13A . 0.9800 ?
C13 H13B . 0.9800 ?
C13 H13C . 0.9800 ?
C14 C15 . 1.519(8) ?
C14 H14A . 0.9900 ?
C14 H14B . 0.9900 ?
C15 H15A . 0.9800 ?
C15 H15B . 0.9800 ?
C15 H15C . 0.9800 ?

loop_
_geom_torsion_atom_site_label_1
_geom_torsion_atom_site_label_2
_geom_torsion_atom_site_label_3
_geom_torsion_atom_site_label_4
_geom_torsion_site_symmetry_1
_geom_torsion_site_symmetry_2
_geom_torsion_site_symmetry_3
_geom_torsion_site_symmetry_4
_geom_torsion
_geom_torsion_publ_flag
C4 N1 C1 S2 . . . . -175.6(4) ?
C2 N1 C1 S2 . . . . 1.0(9) ?
C4 N1 C1 S1 . . . . 4.2(8) ?
C2 N1 C1 S1 . . . . -179.2(5) ?
Sb1 S2 C1 N1 . . . . -170.2(5) ?
Sb1 S2 C1 S1 . . . . 10.0(3) ?
Sb1 S1 C1 N1 . . . . 169.3(5) ?
Sb1 S1 C1 S2 . . . . -10.9(3) ?
C1 N1 C2 C3 . . . . 102.2(7) ?
C4 N1 C2 C3 . . . . -81.1(7) ?
C1 N1 C4 C5 . . . . 84.1(7) ?
C2 N1 C4 C5 . . . . -92.7(6) ?
C9 N2 C6 S4 . . . . -178.8(4) ?
C7 N2 C6 S4 . . . . -0.5(8) ?
C9 N2 C6 S3 . . . . 0.0(7) ?
C7 N2 C6 S3 . . . . 178.4(4) ?
Sb1 S4 C6 N2 . . . . -177.8(5) ?
Sb1 S4 C6 S3 . . . . 3.4(3) ?
Sb1 S3 C6 N2 . . . . 177.4(4) ?
Sb1 S3 C6 S4 . . . . -3.7(3) ?
C6 N2 C7 C8 . . . . 90.2(7) ?
C9 N2 C7 C8 . . . . -91.4(6) ?
C6 N2 C9 C10 . . . . 86.8(7) ?
C7 N2 C9 C10 . . . . -91.7(6) ?
C12 N3 C11 S6 . . . . 4.4(8) ?
C14 N3 C11 S6 . . . . -175.8(4) ?
C12 N3 C11 S5 . . . . -176.5(4) ?
C14 N3 C11 S5 . . . . 3.4(8) ?
Sb1 S6 C11 N3 . . . . 164.9(5) ?
Sb1 S6 C11 S5 . . . . -14.3(3) ?
Sb1 S5 C11 N3 . . . . -162.4(4) ?
Sb1 S5 C11 S6 . . . . 16.8(3) ?
C11 N3 C12 C13 . . . . 92.0(6) ?
C14 N3 C12 C13 . . . . -87.9(6) ?
C11 N3 C14 C15 . . . . 91.7(7) ?
C12 N3 C14 C15 . . . . -88.4(6) ?
